data_9012685
loop_
_publ_author_name
'Bonaccorsi, E.'

_publ_section_title
;The crystal structure of giuseppettite, the 16-layer member of the
 cancrinite- sodalite group Locality: Sacrofano, Biachella Valley, Latium,
 Italy
;
_journal_name_full 'Microporous and Mesoporous Materials'
_journal_page_first 129
_journal_page_last 136
_journal_paper_doi 10.1016/j.micromeso.2004.05.007
_journal_volume 73
_journal_year 2004
_chemical_compound_source 'Sacrofano, Biachella Valley, Latium, Italy'
_chemical_formula_sum 'Al24 Ca2.665 Cl H10 K8.076 Na21.256 O118.45 S5 Si24'
_chemical_name_mineral Giuseppettite
_space_group_IT_number 159
_symmetry_space_group_name_Hall 'P 3 -2c'
_symmetry_space_group_name_H-M 'P 3 1 c'
_cell_angle_alpha 90
_cell_angle_beta 90
_cell_angle_gamma 120
_cell_formula_units_Z 2
_cell_length_a 12.856
_cell_length_b 12.856
_cell_length_c 42.256
_cell_volume 6048.264
_database_code_amcsd 0014409
_exptl_crystal_density_diffrn 2.380
_cod_original_formula_sum 'Na21.256 K8.076 Ca2.665 Si24 Al24 O118.45 S5 Cl H10'
_cod_database_code 9012685

loop_
_space_group_symop_operation_xyz
x,y,z
x-y,-y,1/2+z
-y,x-y,z
y,x,1/2+z
-x+y,-x,z
-x,-x+y,1/2+z

loop_
_atom_site_label
_atom_site_fract_x
_atom_site_fract_y
_atom_site_fract_z
_atom_site_occupancy
_atom_site_U_iso_or_equiv
_atom_site_type_symbol
_atom_site_attached_hydrogens
NaK1 0.11500 -0.11580 0.10720 0.26100 0.04500 Na 0
K1 0.11500 -0.11580 0.10720 0.73900 0.04500 K 0
K2 0.77090 0.88440 0.22870 1.00000 0.04700 K 0
K3 -0.76950 -0.88510 -0.15030 0.95300 0.06600 K 0
NaK3 -0.76950 -0.88510 -0.15030 0.04700 0.06600 Na 0
Ca1 0.00000 0.00000 -0.01870 0.28000 0.02400 Ca 0
Na1_1 0.00000 0.00000 -0.01870 0.14800 0.02400 Na 0
Ca1b 0.00000 0.00000 -0.03400 0.37500 0.02400 Ca 0
Na1b 0.00000 0.00000 -0.03400 0.19700 0.02400 Na 0
Na1_2 -0.31040 -0.15450 0.54330 1.00000 0.03700 Na 0
Na2 0.84750 0.69120 0.16790 1.00000 0.03700 Na 0
Na3 0.84900 0.69060 -0.70820 1.00000 0.03400 Na 0
Na4 0.31600 0.15900 -0.58650 0.20900 0.04400 Na 0
Ca4 0.31600 0.15900 -0.58650 0.42500 0.04400 Ca 0
Na4b 0.39700 0.20300 -0.57780 0.12000 0.04400 Na 0
Ca4b 0.39700 0.20300 -0.57780 0.24500 0.04400 Ca 0
Na5 0.66667 0.33333 0.21980 0.50000 0.03700 Na 0
Na5b 0.66667 0.33333 0.20950 0.50000 0.03700 Na 0
Na6 0.66667 0.33333 0.08520 1.00000 0.07200 Na 0
Na7 0.33333 0.66667 0.86820 0.50000 0.02800 Na 0
Na7b 0.33333 0.66667 0.84730 0.50000 0.02800 Na 0
Na8 0.66667 0.33333 0.77660 1.00000 0.05000 Na 0
Na9 0.66667 0.33333 -0.06160 0.60000 0.03600 Na 0
Na9b 0.66667 0.33333 -0.09200 0.40000 0.03600 Na 0
Na10 0.33333 0.66667 0.14870 0.60000 0.04200 Na 0
Na10b 0.33333 0.66667 0.15750 0.40000 0.04200 Na 0
Na11 0.49800 0.50600 0.97620 0.50000 0.02400 Na 0
Na11b 0.53600 0.46400 0.98410 0.50000 0.02400 Na 0
Na12 0.33333 0.66667 0.02340 0.60000 0.03800 Na 0
Na12b 0.33333 0.66667 0.00660 0.40000 0.03800 Na 0
Si1 0.25270 0.00100 -0.02290 1.00000 0.01600 Si 0
Si2 0.41490 0.08460 -0.77320 1.00000 0.01500 Si 0
Si3 -0.58290 -0.66420 -0.08560 1.00000 0.01700 Si 0
Si4 -0.58510 -0.66730 0.53980 1.00000 0.01700 Si 0
Si5 0.41350 0.08560 0.10250 1.00000 0.01900 Si 0
Si6 0.41450 0.08360 -0.64840 1.00000 0.01900 Si 0
Si7 -0.58620 -0.66760 -0.21030 1.00000 0.01600 Si 0
Si8 -0.58600 -0.66780 0.66470 1.00000 0.01600 Si 0
Al1 -0.25280 0.00050 -0.02290 1.00000 0.02100 Al 0
Al2 -0.41570 -0.07450 0.72680 1.00000 0.02100 Al 0
Al3 0.58420 0.66560 0.04080 1.00000 0.02200 Al 0
Al4 0.58760 0.66990 -0.58540 1.00000 0.02200 Al 0
Al5 -0.41640 -0.07560 -0.14820 1.00000 0.01700 Al 0
Al6 -0.41760 -0.07510 0.60250 1.00000 0.01700 Al 0
Al7 0.58490 0.66210 0.16530 1.00000 0.01900 Al 0
Al8 0.58570 0.66230 -0.71030 1.00000 0.01900 Al 0
O1 0.40580 0.20770 0.22170 1.00000 0.03600 O 0
O2 0.43420 0.55260 0.16230 1.00000 0.03100 O 0
O3 -0.44720 -0.56630 -0.21230 1.00000 0.03100 O 0
O4 0.34100 -0.01300 0.07560 1.00000 0.04200 O 0
O5 -0.35300 -0.01100 -0.11330 1.00000 0.04100 O 0
O6 -0.34400 0.01200 0.57110 1.00000 0.04100 O 0
O7 0.35700 0.03300 -0.61180 1.00000 0.04200 O 0
O8 0.45300 0.53900 0.03230 1.00000 0.05400 O 0
O9 -0.44800 -0.55100 -0.08110 1.00000 0.05400 O 0
O10 0.55300 0.12130 0.10250 1.00000 0.03100 O 0
O11 -0.57110 -0.12570 -0.14990 1.00000 0.03100 O 0
O12 0.12640 -0.11630 -0.03100 1.00000 0.04400 O 0
O13 -0.11500 0.11100 -0.02040 1.00000 0.04400 O 0
O14 0.40120 0.20300 0.09850 1.00000 0.04400 O 0
O15 -0.40890 -0.20390 -0.15060 1.00000 0.04400 O 0
O16 0.55700 0.12410 0.22610 1.00000 0.03600 O 0
O17 0.30300 -0.01100 0.01310 1.00000 0.04800 O 0
O18 -0.32200 0.01300 -0.05360 1.00000 0.05200 O 0
O19 -0.31400 0.01100 0.51130 1.00000 0.05200 O 0
O20 0.33500 -0.02100 -0.54720 1.00000 0.04800 O 0
O21 0.59690 0.79960 0.16290 1.00000 0.04800 O 0
O22 0.40650 0.20540 0.78740 1.00000 0.04800 O 0
O23 0.67700 0.64400 0.13770 1.00000 0.04800 O 0
O24 -0.65200 -0.66400 -0.17840 1.00000 0.04300 O 0
O25 -0.66200 -0.65100 0.63710 1.00000 0.04300 O 0
O26 0.65300 0.67000 -0.67290 1.00000 0.04800 O 0
O27 0.64500 0.66300 0.20190 1.00000 0.03400 O 0
O28 -0.66100 -0.65800 -0.23870 1.00000 0.05500 O 0
O29 -0.65000 -0.66100 0.69640 1.00000 0.05500 O 0
O30 0.67600 0.64200 -0.73740 1.00000 0.03400 O 0
O31 0.56200 0.78370 0.04200 1.00000 0.06400 O 0
O32 -0.56900 -0.78000 -0.09120 1.00000 0.06400 O 0
S1 0.00000 0.00000 0.05570 1.00000 0.06500 S 0
OA1 0.00000 0.00000 0.02450 1.00000 0.10100 O 0
OB1 -0.05800 -0.12200 0.06690 1.00000 0.08300 O 0
S2 0.00000 0.00000 0.66840 1.00000 0.05700 S 0
OA2 0.03400 0.08400 0.64100 0.33333 0.07000 O 0
OB2 -0.11700 -0.05800 0.67800 1.00000 0.12700 O 0
S3 0.00000 0.00000 -0.71180 1.00000 0.06400 S 0
OA3 0.95500 0.87900 -0.69530 1.00000 0.05600 O 0
OB3 0.11000 0.04800 -0.73610 0.33333 0.08200 O 0
S4 0.00000 0.00000 -0.10130 1.00000 0.05800 S 0
OA4 0.07900 0.06700 -0.07100 0.33333 0.14000 O 0
OB4 0.07600 0.12900 -0.11610 1.00000 0.17000 O 0
Cl5 0.62800 0.33300 0.00640 0.16667 0.11000 Cl 0
S5 0.66667 0.33333 0.02400 0.50000 0.14000 S 0
OA5 0.60400 0.27800 -0.00900 0.16667 0.01000 O 0
OB5 0.53100 0.26500 0.03010 0.50000 0.02700 O 0
Cl6 0.33333 0.66667 -0.07600 0.50000 0.18000 Cl 0
S6 0.33333 0.66667 -0.05700 0.50000 0.09100 S 0
OA6 0.39800 0.78600 -0.03410 0.16667 0.07000 O 0
OB6 0.27100 0.54100 -0.07200 0.50000 0.11000 O 0
Wat1 0.66667 0.33333 -0.14700 0.49000 0.10000 O 2
Wat2 0.33333 0.66667 0.10300 0.49000 0.10000 O 2
Wat3 0.66667 0.33333 -0.27800 0.49000 0.10000 O 2
Wat4 0.66667 0.33333 0.29300 0.49000 0.10000 O 2
Wat5 0.33333 0.66667 -0.33900 0.49000 0.10000 O 2

loop_
_cod_changelog_entry_id
_cod_changelog_entry_author
_cod_changelog_entry_date
_cod_changelog_entry_text
1
;cod-tools version 3.8.0
Id: cif_guess_AMCSD_atom_types 9581 2023-05-17 12:35:41Z saulius
;
2023-05-21T08:54:26+03:00
;Derived atom types and hydrogen counts
from atom names that follow the AMCSD naming convention
(Wat == water, O-H == hydroxyl).
;
2
;cod-tools version 3.10.1
Id: cif_fix_AMCSD_atom_labels 10224 2024-08-07 11:09:31Z saulius
;
2024-08-07T19:40:09+03:00
;Changed the following '_atom_site_label' values:
the first duplicated label 'Na1'  converted to 'Na1_1'
duplicated label 'Na1' at index 9 converted to 'Na1_2'
;

loop_
_cod_related_entry_id
_cod_related_entry_database
_cod_related_entry_code
1 AMCSD 0014409
